data_4301981
loop_
_publ_author_name
'Nabarun Roy'
'Stephen Sproules'
'Thomas Weyherm\"uller'
'Karl Wieghardt'

_publ_section_title
;
Trivalent Iron and Ruthenium Complexes with a Redox Noninnocent
(2-Mercaptophenylimino)-methyl-4,6-di-tert-butylphenolate(2-) Ligand
;
_journal_name_full 'Inorganic Chemistry'
_journal_page_first 3783
_journal_page_last 3791
_journal_paper_doi 10.1021/ic8023716
_journal_volume 48
_journal_year 2009
_chemical_formula_sum 'C42 H52 N2 O2 S2'
_chemical_formula_weight 680.98
_chemical_name_systematic
; 
 ? 
;
_space_group_IT_number 5
_symmetry_cell_setting monoclinic
_symmetry_space_group_name_Hall 'C 2y'
_symmetry_space_group_name_H-M 'C 1 2 1'
_atom_sites_solution_hydrogens geom
_atom_sites_solution_primary direct
_atom_sites_solution_secondary difmap
_audit_creation_method SHELXL-97
_cell_angle_alpha 90.00
_cell_angle_beta 98.288(4)
_cell_angle_gamma 90.00
_cell_formula_units_Z 2
_cell_length_a 19.5412(8)
_cell_length_b 6.3313(3)
_cell_length_c 15.5369(6)
_cell_measurement_temperature 100(2)
_cell_volume 1902.17(14)
_computing_cell_refinement 'Bruker AXS Collect Software'
_computing_data_collection 'Bruker AXS Collect Software'
_computing_data_reduction 'Bruker AXS Collect Software'
_computing_structure_refinement 'SHELXL-97 (Sheldrick, 1997)'
_computing_structure_solution 'SHELXS-97 (Sheldrick, 1990)'
_diffrn_ambient_temperature 100(2)
_diffrn_measured_fraction_theta_full 0.972
_diffrn_measured_fraction_theta_max 0.972
_diffrn_measurement_device_type 'Nonius Kappa-CCD'
_diffrn_measurement_method '966 images at 1.0 deg. setpwise rotation in omega and phi, 70 sec./frame'
_diffrn_radiation_monochromator graphite
_diffrn_radiation_source 'rotating anode, 50 kV, 80 mA'
_diffrn_radiation_type MoK\a
_diffrn_radiation_wavelength 0.71073
_diffrn_reflns_av_R_equivalents 0.0359
_diffrn_reflns_av_sigmaI/netI 0.0297
_diffrn_reflns_limit_h_max 29
_diffrn_reflns_limit_h_min -29
_diffrn_reflns_limit_k_max 9
_diffrn_reflns_limit_k_min -9
_diffrn_reflns_limit_l_max 23
_diffrn_reflns_limit_l_min -23
_diffrn_reflns_number 24018
_diffrn_reflns_theta_full 32.50
_diffrn_reflns_theta_max 32.50
_diffrn_reflns_theta_min 3.58
_exptl_absorpt_coefficient_mu 0.177
_exptl_absorpt_correction_T_max 0.917
_exptl_absorpt_correction_T_min 0.773
_exptl_absorpt_correction_type multi-scan
_exptl_absorpt_process_details 'Bruker SADABS 2006/1'
_exptl_crystal_colour colorless
_exptl_crystal_density_diffrn 1.189
_exptl_crystal_density_method 'not measured'
_exptl_crystal_description 'transparent block'
_exptl_crystal_F_000 732
_exptl_crystal_size_max 0.35
_exptl_crystal_size_mid 0.21
_exptl_crystal_size_min 0.12
_refine_diff_density_max 0.282
_refine_diff_density_min -0.149
_refine_diff_density_rms 0.037
_refine_ls_abs_structure_details 'Flack H D (1983), Acta Cryst. A39, 876-881'
_refine_ls_abs_structure_Flack 0.04(3)
_refine_ls_extinction_method none
_refine_ls_goodness_of_fit_ref 1.059
_refine_ls_hydrogen_treatment mixed
_refine_ls_matrix_type full
_refine_ls_number_parameters 226
_refine_ls_number_reflns 6702
_refine_ls_number_restraints 1
_refine_ls_restrained_S_all 1.059
_refine_ls_R_factor_all 0.0302
_refine_ls_R_factor_gt 0.0293
_refine_ls_shift/su_max 0.001
_refine_ls_shift/su_mean 0.000
_refine_ls_structure_factor_coef Fsqd
_refine_ls_weighting_details 'calc w=1/[\s^2^(Fo^2^)+(0.0394P)^2^+0.5374P] where P=(Fo^2^+2Fc^2^)/3'
_refine_ls_weighting_scheme calc
_refine_ls_wR_factor_gt 0.0757
_refine_ls_wR_factor_ref 0.0763
_reflns_number_gt 6561
_reflns_number_total 6702
_reflns_threshold_expression >2sigma(I)
_cod_data_source_file ic8023716_si_002_1.cif
_cod_data_source_block H2(L-L)
_cod_depositor_comments
;
The following automatic conversions were performed:
'_symmetry_cell_setting' value 'Monoclinic' changed to 'monoclinic'
according to '/home/saulius/struct/CIF-dictionaries/cif_core.dic'
dictionary named 'cif_core.dic' version 2.4.1 from
2010-06-29.

'_exptl_absorpt_correction_type' value 'Multi-Scan' changed
to 'multi-scan' according to
'/home/saulius/struct/CIF-dictionaries/cif_core.dic' dictionary named
'cif_core.dic' version 2.4.1 from 2010-06-29.

Automatic conversion script
Id: cif_fix_enum 1527 2010-12-29 10:47:43Z saulius 
;
_cod_original_sg_symbol_H-M 'C 2'
_cod_database_code 4301981

loop_
_symmetry_equiv_pos_as_xyz
'x, y, z'
'-x, y, -z'
'x+1/2, y+1/2, z'
'-x+1/2, y+1/2, -z'

loop_
_atom_site_label
_atom_site_type_symbol
_atom_site_fract_x
_atom_site_fract_y
_atom_site_fract_z
_atom_site_U_iso_or_equiv
_atom_site_adp_type
_atom_site_occupancy
_atom_site_symmetry_multiplicity
_atom_site_calc_flag
_atom_site_refinement_flags
_atom_site_disorder_assembly
_atom_site_disorder_group
O1 O 0.62706(3) 0.73712(11) 0.76431(5) 0.01859(12) Uani 1 1 d . . .
H1 H 0.6274(7) 0.629(3) 0.7255(9) 0.022 Uiso 1 1 d . . .
C2 C 0.69163(4) 0.81751(13) 0.77578(5) 0.01377(13) Uani 1 1 d . . .
C3 C 0.70752(4) 0.99118(13) 0.83164(5) 0.01415(13) Uani 1 1 d . . .
C4 C 0.77460(4) 1.06967(13) 0.83933(5) 0.01505(14) Uani 1 1 d . . .
H4 H 0.7861 1.1856 0.8775 0.018 Uiso 1 1 calc R . .
C5 C 0.82658(4) 0.98953(13) 0.79458(5) 0.01314(13) Uani 1 1 d . . .
C6 C 0.80935(4) 0.81796(13) 0.74125(5) 0.01353(13) Uani 1 1 d . . .
H6 H 0.8433 0.7582 0.7104 0.016 Uiso 1 1 calc R . .
C7 C 0.74284(4) 0.72956(13) 0.73146(5) 0.01345(13) Uani 1 1 d . . .
C8 C 0.72800(4) 0.55570(12) 0.67147(5) 0.01435(14) Uani 1 1 d . . .
H8 H 0.7645 0.4999 0.6441 0.017 Uiso 1 1 calc R . .
N9 N 0.66746(4) 0.47332(11) 0.65361(5) 0.01516(13) Uani 1 1 d . . .
C10 C 0.65667(4) 0.30757(13) 0.59278(5) 0.01454(14) Uani 1 1 d . . .
C11 C 0.70305(5) 0.14202(14) 0.58983(6) 0.01766(15) Uani 1 1 d . . .
H11 H 0.7446 0.1377 0.6300 0.021 Uiso 1 1 calc R . .
C12 C 0.68878(5) -0.01673(14) 0.52837(6) 0.02034(16) Uani 1 1 d . . .
H12 H 0.7203 -0.1304 0.5267 0.024 Uiso 1 1 calc R . .
C13 C 0.62816(5) -0.00903(15) 0.46915(6) 0.02088(16) Uani 1 1 d . . .
H13 H 0.6189 -0.1164 0.4263 0.025 Uiso 1 1 calc R . .
C14 C 0.58111(5) 0.15427(16) 0.47216(6) 0.01933(16) Uani 1 1 d . . .
H14 H 0.5399 0.1588 0.4315 0.023 Uiso 1 1 calc R . .
C15 C 0.59468(4) 0.31067(14) 0.53482(5) 0.01561(14) Uani 1 1 d . . .
S16 S 0.537478(10) 0.51900(4) 0.552141(14) 0.01959(5) Uani 1 1 d . . .
C17 C 0.65245(4) 1.08923(15) 0.88025(6) 0.01780(15) Uani 1 1 d . . .
C18 C 0.62655(5) 0.92481(19) 0.94076(6) 0.02465(19) Uani 1 1 d . . .
H18A H 0.6652 0.8780 0.9838 0.037 Uiso 1 1 calc R . .
H18B H 0.6072 0.8034 0.9064 0.037 Uiso 1 1 calc R . .
H18C H 0.5907 0.9882 0.9706 0.037 Uiso 1 1 calc R . .
C19 C 0.59118(5) 1.16898(16) 0.81551(7) 0.02295(18) Uani 1 1 d . . .
H19A H 0.5567 1.2333 0.8474 0.034 Uiso 1 1 calc R . .
H19B H 0.5702 1.0502 0.7808 0.034 Uiso 1 1 calc R . .
H19C H 0.6075 1.2744 0.7770 0.034 Uiso 1 1 calc R . .
C20 C 0.68089(6) 1.2774(2) 0.93564(9) 0.0347(3) Uani 1 1 d . . .
H20A H 0.6978 1.3846 0.8983 0.052 Uiso 1 1 calc R . .
H20B H 0.7190 1.2305 0.9795 0.052 Uiso 1 1 calc R . .
H20C H 0.6441 1.3380 0.9647 0.052 Uiso 1 1 calc R . .
C21 C 0.89896(4) 1.08661(13) 0.80744(5) 0.01395(13) Uani 1 1 d . . .
C22 C 0.93627(4) 1.02645(19) 0.89786(5) 0.02063(15) Uani 1 1 d . . .
H22A H 0.9390 0.8723 0.9029 0.031 Uiso 1 1 calc R . .
H22B H 0.9106 1.0828 0.9425 0.031 Uiso 1 1 calc R . .
H22C H 0.9831 1.0859 0.9059 0.031 Uiso 1 1 calc R . .
C23 C 0.94196(4) 1.00887(18) 0.73906(6) 0.02030(15) Uani 1 1 d . . .
H23A H 0.9490 0.8561 0.7453 0.030 Uiso 1 1 calc R . .
H23B H 0.9869 1.0805 0.7472 0.030 Uiso 1 1 calc R . .
H23C H 0.9176 1.0402 0.6808 0.030 Uiso 1 1 calc R . .
C24 C 0.89484(5) 1.32798(15) 0.80042(7) 0.02190(17) Uani 1 1 d . . .
H24A H 0.9416 1.3874 0.8101 0.033 Uiso 1 1 calc R . .
H24B H 0.8682 1.3831 0.8443 0.033 Uiso 1 1 calc R . .
H24C H 0.8721 1.3677 0.7423 0.033 Uiso 1 1 calc R . .

loop_
_atom_site_aniso_label
_atom_site_aniso_U_11
_atom_site_aniso_U_22
_atom_site_aniso_U_33
_atom_site_aniso_U_23
_atom_site_aniso_U_13
_atom_site_aniso_U_12
O1 0.0120(2) 0.0197(3) 0.0247(3) -0.0051(2) 0.0045(2) -0.0028(2)
C2 0.0105(3) 0.0144(3) 0.0166(3) 0.0008(3) 0.0027(2) 0.0008(2)
C3 0.0115(3) 0.0152(3) 0.0161(3) -0.0007(3) 0.0032(2) 0.0017(3)
C4 0.0123(3) 0.0171(3) 0.0160(3) -0.0021(3) 0.0027(2) 0.0006(2)
C5 0.0100(3) 0.0158(4) 0.0137(3) 0.0014(3) 0.0015(2) 0.0016(2)
C6 0.0109(3) 0.0151(3) 0.0148(3) 0.0000(3) 0.0024(2) 0.0018(2)
C7 0.0115(3) 0.0141(3) 0.0148(3) 0.0001(3) 0.0021(2) 0.0008(2)
C8 0.0144(3) 0.0140(3) 0.0147(3) -0.0005(2) 0.0022(2) 0.0009(2)
N9 0.0157(3) 0.0140(3) 0.0157(3) -0.0009(2) 0.0019(2) -0.0002(2)
C10 0.0161(3) 0.0134(3) 0.0146(3) -0.0001(3) 0.0039(3) -0.0005(3)
C11 0.0203(4) 0.0153(3) 0.0175(3) 0.0015(3) 0.0034(3) 0.0020(3)
C12 0.0274(4) 0.0148(4) 0.0203(4) 0.0001(3) 0.0084(3) 0.0022(3)
C13 0.0280(4) 0.0184(4) 0.0177(3) -0.0036(3) 0.0081(3) -0.0020(3)
C14 0.0200(4) 0.0217(4) 0.0166(3) -0.0042(3) 0.0036(3) -0.0027(3)
C15 0.0148(3) 0.0162(3) 0.0162(3) -0.0013(3) 0.0036(3) -0.0004(3)
S16 0.01468(8) 0.02117(10) 0.02234(10) -0.00494(8) 0.00067(7) 0.00213(7)
C17 0.0128(3) 0.0204(4) 0.0214(4) -0.0039(3) 0.0067(3) 0.0016(3)
C18 0.0198(4) 0.0350(5) 0.0209(4) 0.0046(4) 0.0085(3) 0.0042(4)
C19 0.0169(4) 0.0219(4) 0.0313(5) 0.0053(4) 0.0081(3) 0.0076(3)
C20 0.0218(4) 0.0388(6) 0.0466(6) -0.0263(5) 0.0153(4) -0.0053(4)
C21 0.0103(3) 0.0165(3) 0.0151(3) 0.0005(3) 0.0019(2) 0.0002(2)
C22 0.0142(3) 0.0294(4) 0.0174(3) 0.0022(4) -0.0006(3) -0.0004(3)
C23 0.0133(3) 0.0277(4) 0.0209(3) -0.0030(4) 0.0055(3) -0.0016(3)
C24 0.0181(4) 0.0172(4) 0.0310(4) 0.0019(3) 0.0055(3) -0.0012(3)

loop_
_atom_type_symbol
_atom_type_description
_atom_type_scat_dispersion_real
_atom_type_scat_dispersion_imag
_atom_type_scat_source
C C 0.0033 0.0016 'International Tables Vol C Tables 4.2.6.8 and 6.1.1.4'
H H 0.0000 0.0000 'International Tables Vol C Tables 4.2.6.8 and 6.1.1.4'
N N 0.0061 0.0033 'International Tables Vol C Tables 4.2.6.8 and 6.1.1.4'
O O 0.0106 0.0060 'International Tables Vol C Tables 4.2.6.8 and 6.1.1.4'
S S 0.1246 0.1234 'International Tables Vol C Tables 4.2.6.8 and 6.1.1.4'

loop_
_geom_angle_atom_site_label_1
_geom_angle_atom_site_label_2
_geom_angle_atom_site_label_3
_geom_angle
_geom_angle_site_symmetry_1
_geom_angle_site_symmetry_3
_geom_angle_publ_flag
O1 C2 C3 119.69(7) . . ?
O1 C2 C7 120.22(7) . . ?
C3 C2 C7 120.08(7) . . ?
C4 C3 C2 116.96(7) . . ?
C4 C3 C17 122.21(7) . . ?
C2 C3 C17 120.82(7) . . ?
C3 C4 C5 124.60(7) . . ?
C6 C5 C4 116.78(7) . . ?
C6 C5 C21 122.46(7) . . ?
C4 C5 C21 120.74(7) . . ?
C5 C6 C7 121.45(7) . . ?
C6 C7 C2 120.10(7) . . ?
C6 C7 C8 118.08(7) . . ?
C2 C7 C8 121.73(7) . . ?
N9 C8 C7 122.76(7) . . ?
C8 N9 C10 119.43(7) . . ?
C11 C10 C15 119.77(8) . . ?
C11 C10 N9 123.27(7) . . ?
C15 C10 N9 116.93(7) . . ?
C12 C11 C10 120.10(8) . . ?
C11 C12 C13 119.82(8) . . ?
C14 C13 C12 120.55(8) . . ?
C15 C14 C13 119.64(8) . . ?
C14 C15 C10 120.07(8) . . ?
C14 C15 S16 125.18(7) . . ?
C10 C15 S16 114.71(6) . . ?
C15 S16 S16 106.14(3) . 2_656 ?
C20 C17 C3 111.68(7) . . ?
C20 C17 C19 107.40(9) . . ?
C3 C17 C19 110.33(7) . . ?
C20 C17 C18 108.01(9) . . ?
C3 C17 C18 110.11(7) . . ?
C19 C17 C18 109.23(7) . . ?
C23 C21 C5 111.76(7) . . ?
C23 C21 C24 107.46(8) . . ?
C5 C21 C24 110.69(7) . . ?
C23 C21 C22 108.68(7) . . ?
C5 C21 C22 109.18(7) . . ?
C24 C21 C22 109.00(8) . . ?

loop_
_geom_bond_atom_site_label_1
_geom_bond_atom_site_label_2
_geom_bond_distance
_geom_bond_site_symmetry_2
_geom_bond_publ_flag
O1 C2 1.3484(10) . ?
C2 C3 1.4074(11) . ?
C2 C7 1.4087(11) . ?
C3 C4 1.3908(11) . ?
C3 C17 1.5324(11) . ?
C4 C5 1.4058(11) . ?
C5 C6 1.3782(11) . ?
C5 C21 1.5287(11) . ?
C6 C7 1.4031(11) . ?
C7 C8 1.4444(11) . ?
C8 N9 1.2861(10) . ?
N9 C10 1.4077(10) . ?
C10 C11 1.3908(12) . ?
C10 C15 1.4014(11) . ?
C11 C12 1.3867(12) . ?
C12 C13 1.3921(13) . ?
C13 C14 1.3889(14) . ?
C14 C15 1.3871(12) . ?
C15 S16 1.7744(9) . ?
S16 S16 2.0214(4) 2_656 ?
C17 C20 1.5269(14) . ?
C17 C19 1.5339(13) . ?
C17 C18 1.5364(14) . ?
C21 C23 1.5279(12) . ?
C21 C24 1.5334(13) . ?
C21 C22 1.5345(11) . ?
